data_2015666
loop_
_publ_author_name
'Li, Ming-Xue'
'Li, Su-Zhi'

_publ_section_title
;
 <i>catena</i>-Poly[4,4'-bipyridinium
 [[<i>cis</i>-dichloromanganese(II)]-di-\m-chloro]], a novel
 manganese(II) coordination polymer with 4,4'-bipyridinium
;
_journal_coeditor_code SQ3038
_journal_issue 11
_journal_name_full 'Acta Crystallographica Section C'
_journal_page_first m525
_journal_page_last m526
_journal_paper_doi 10.1107/S0108270106038108
_journal_volume 62
_journal_year 2006
_chemical_formula_iupac '(C10 H10 N2) [Mn Cl4]'
_chemical_formula_moiety 'C10 H10 N2 2+, Cl4 Mn 2-'
_chemical_formula_sum 'C10 H10 Cl4 Mn N2'
_chemical_formula_weight 177.47
_chemical_name_common
;
4,4'-bipyridinium poly[tetrachloromanganate(II)]
;
_chemical_name_systematic
;
catena-Poly[4,4'-bipyridinium [[dichloromanganese(II)]-di-\m-chloro]]
;
_space_group_IT_number 15
_symmetry_cell_setting monoclinic
_symmetry_space_group_name_Hall '-I 2ya'
_symmetry_space_group_name_H-M 'I 1 2/a 1'
_atom_sites_solution_hydrogens geom
_atom_sites_solution_primary direct
_atom_sites_solution_secondary difmap
_audit_creation_method SHELXL-97
_cell_angle_alpha 90.00
_cell_angle_beta 91.206(2)
_cell_angle_gamma 90.00
_cell_formula_units_Z 8
_cell_length_a 6.9781(6)
_cell_length_b 12.7118(13)
_cell_length_c 14.1568(14)
_cell_measurement_reflns_used 250
_cell_measurement_temperature 293(2)
_cell_measurement_theta_max 25
_cell_measurement_theta_min 2.5
_cell_volume 1255.5(2)
_computing_cell_refinement 'PROCESS-AUTO (Rigaku, 2002)'
_computing_data_collection 'PROCESS-AUTO (Rigaku, 1998)'
_computing_data_reduction 'CrystalStructure (Rigaku/MSC, 2004)'
_computing_molecular_graphics 'WinGX (Farrugia, 1999)'
_computing_publication_material SHELXL97
_computing_structure_refinement 'SHELXL97 (Sheldrick, 1997)'
_computing_structure_solution 'SHELXS97 (Sheldrick, 1997)'
_diffrn_ambient_temperature 293(2)
_diffrn_measured_fraction_theta_full 0.999
_diffrn_measured_fraction_theta_max 0.999
_diffrn_measurement_device_type 'Rigaku R-AXIS-IV'
_diffrn_measurement_method \w
_diffrn_radiation_monochromator graphite
_diffrn_radiation_source 'fine-focus sealed tube'
_diffrn_radiation_type MoK\a
_diffrn_radiation_wavelength 0.71073
_diffrn_reflns_av_R_equivalents 0.0175
_diffrn_reflns_av_sigmaI/netI 0.0125
_diffrn_reflns_limit_h_max 8
_diffrn_reflns_limit_h_min -8
_diffrn_reflns_limit_k_max 15
_diffrn_reflns_limit_k_min -15
_diffrn_reflns_limit_l_max 16
_diffrn_reflns_limit_l_min -16
_diffrn_reflns_number 4519
_diffrn_reflns_theta_full 25.00
_diffrn_reflns_theta_max 25.00
_diffrn_reflns_theta_min 2.88
_diffrn_standards_decay_% 0
_diffrn_standards_interval_count 0
_diffrn_standards_interval_time 0
_diffrn_standards_number 0
_exptl_absorpt_coefficient_mu 1.877
_exptl_absorpt_correction_T_max 0.7445
_exptl_absorpt_correction_T_min 0.6430
_exptl_absorpt_correction_type empirical
_exptl_absorpt_process_details '(ABSCOR; Higashi, 1995)'
_exptl_crystal_colour Yellow
_exptl_crystal_density_diffrn 1.878
_exptl_crystal_density_method 'not measured'
_exptl_crystal_description Block
_exptl_crystal_F_000 708
_exptl_crystal_size_max 0.26
_exptl_crystal_size_mid 0.19
_exptl_crystal_size_min 0.17
_refine_diff_density_max 0.247
_refine_diff_density_min -0.179
_refine_ls_extinction_coef 0.0071(5)
_refine_ls_extinction_expression Fc^*^=kFc[1+0.001xFc^2^\l^3^/sin(2\q)]^-1/4^
_refine_ls_extinction_method SHELXL97
_refine_ls_goodness_of_fit_ref 1.037
_refine_ls_hydrogen_treatment constr
_refine_ls_matrix_type full
_refine_ls_number_parameters 79
_refine_ls_number_reflns 1105
_refine_ls_number_restraints 0
_refine_ls_restrained_S_all 1.037
_refine_ls_R_factor_all 0.0154
_refine_ls_R_factor_gt 0.0151
_refine_ls_shift/su_max 0.001
_refine_ls_shift/su_mean 0.000
_refine_ls_structure_factor_coef Fsqd
_refine_ls_weighting_details 'calc w=1/[\s^2^(Fo^2^)+(0.027P)^2^+0.6644P] where P=(Fo^2^+2Fc^2^)/3'
_refine_ls_weighting_scheme calc
_refine_ls_wR_factor_gt 0.0439
_refine_ls_wR_factor_ref 0.0441
_reflns_number_gt 1085
_reflns_number_total 1105
_reflns_threshold_expression I>2\s(I)
_cod_data_source_file sq3038.cif
_cod_data_source_block I
_cod_depositor_comments
;
The following automatic conversions were performed:
'_geom_bond_publ_flag' value 'Yes' changed to 'yes' according to
'/home/saulius/struct/CIF-dictionaries/cif_core.dic' dictionary named
'cif_core.dic' version 2.4.1 from 2010-06-29 (3
times).

'_geom_angle_publ_flag' value 'Yes' changed to 'yes' according to
'/home/saulius/struct/CIF-dictionaries/cif_core.dic' dictionary named
'cif_core.dic' version 2.4.1 from 2010-06-29 (9 times).

Automatic conversion script
Id: cif_fix_enum 1527 2010-12-29 10:47:43Z saulius 

The following automatic conversions were performed:

'_geom_bond_publ_flag' value 'Yes' changed to 'yes' according to
/home/saulius/struct/CIF-dictionaries/cif_core.dic dictionary named
'cif_core.dic' version 2.4.1 from 2010-06-29 (3
times).

'_geom_angle_publ_flag' value 'Yes' changed to 'yes'
according to /home/saulius/struct/CIF-dictionaries/cif_core.dic
dictionary named 'cif_core.dic' version 2.4.1 from 2010-06-29 (9
times).

Automatic conversion script
Id: cif_fix_values 1715 2011-07-08 13:25:40Z adriana 
;
_cod_original_sg_symbol_H-M 'I 2/a'
_cod_original_formula_sum 'C10 H10 Cl4 Mn1 N2'
_cod_database_code 2015666
_cod_database_fobs_code 2015666

loop_
_symmetry_equiv_pos_as_xyz
'x, y, z'
'-x+1/2, y, -z'
'x+1/2, y+1/2, z+1/2'
'-x+1, y+1/2, -z+1/2'
'-x, -y, -z'
'x-1/2, -y, z'
'-x+1/2, -y+1/2, -z+1/2'
'x, -y+1/2, z+1/2'

loop_
_atom_site_type_symbol
_atom_site_label
_atom_site_fract_x
_atom_site_fract_y
_atom_site_fract_z
_atom_site_U_iso_or_equiv
_atom_site_adp_type
_atom_site_calc_flag
_atom_site_refinement_flags
_atom_site_occupancy
Mn Mn1 -0.2500 0.580239(19) 0.0000 0.02246(12) Uani d S 1
Cl Cl1 -0.42432(4) 0.43862(2) 0.09931(2) 0.02454(12) Uani d . 1
Cl Cl2 -0.36929(5) 0.71512(2) 0.11234(2) 0.03138(12) Uani d . 1
N N1 -0.41127(16) 0.08222(9) 0.23090(8) 0.0310(3) Uani d . 1
H H1A -0.4477 0.0838 0.2885 0.037 Uiso calc R 1
C C1 -0.41301(19) 0.17143(11) 0.18097(9) 0.0323(3) Uani d . 1
H H1B -0.4570 0.2333 0.2080 0.039 Uiso calc R 1
C C2 -0.34973(19) 0.17171(10) 0.08953(9) 0.0287(3) Uani d . 1
H H2A -0.3494 0.2339 0.0549 0.034 Uiso calc R 1
C C3 -0.28619(17) 0.07842(9) 0.04906(9) 0.0214(3) Uani d . 1
C C4 -0.29345(17) -0.01378(10) 0.10270(9) 0.0264(3) Uani d . 1
H H4A -0.2570 -0.0776 0.0765 0.032 Uiso calc R 1
C C5 -0.35474(18) -0.00973(11) 0.19433(9) 0.0315(3) Uani d . 1
H H5A -0.3570 -0.0705 0.2308 0.038 Uiso calc R 1

loop_
_atom_site_aniso_label
_atom_site_aniso_U_11
_atom_site_aniso_U_22
_atom_site_aniso_U_33
_atom_site_aniso_U_12
_atom_site_aniso_U_13
_atom_site_aniso_U_23
Mn1 0.02549(17) 0.02130(17) 0.02074(17) 0.000 0.00368(11) 0.000
Cl1 0.02796(18) 0.02295(18) 0.02271(18) -0.00085(11) 0.00080(12) 0.00061(11)
Cl2 0.0414(2) 0.02460(19) 0.02854(19) -0.00145(13) 0.01037(14) -0.00408(12)
N1 0.0268(6) 0.0478(8) 0.0185(6) -0.0021(5) 0.0022(4) 0.0000(5)
C1 0.0338(7) 0.0347(7) 0.0287(7) 0.0000(6) 0.0043(5) -0.0070(6)
C2 0.0348(7) 0.0245(7) 0.0269(6) 0.0011(5) 0.0048(5) -0.0006(5)
C3 0.0192(6) 0.0229(6) 0.0220(6) -0.0011(4) -0.0009(5) 0.0000(4)
C4 0.0242(6) 0.0256(7) 0.0295(6) 0.0015(5) 0.0026(5) 0.0040(5)
C5 0.0262(6) 0.0380(8) 0.0303(7) 0.0000(5) 0.0009(5) 0.0118(6)

loop_
_atom_type_symbol
_atom_type_description
_atom_type_scat_dispersion_real
_atom_type_scat_dispersion_imag
_atom_type_scat_source
C C 0.0033 0.0016 'International Tables Vol C Tables 4.2.6.8 and 6.1.1.4'
H H 0.0000 0.0000 'International Tables Vol C Tables 4.2.6.8 and 6.1.1.4'
N N 0.0061 0.0033 'International Tables Vol C Tables 4.2.6.8 and 6.1.1.4'
Cl Cl 0.1484 0.1585 'International Tables Vol C Tables 4.2.6.8 and 6.1.1.4'
Mn Mn 0.3368 0.7283 'International Tables Vol C Tables 4.2.6.8 and 6.1.1.4'

loop_
_geom_angle_atom_site_label_1
_geom_angle_atom_site_label_2
_geom_angle_atom_site_label_3
_geom_angle_site_symmetry_1
_geom_angle_site_symmetry_3
_geom_angle
_geom_angle_publ_flag
Cl2 Mn1 Cl2 . 2_455 93.119(18) yes
Cl2 Mn1 Cl1 . 2_455 170.603(10) yes
Cl2 Mn1 Cl1 2_455 2_455 87.992(12) ?
Cl2 Mn1 Cl1 . . 87.992(12) yes
Cl2 Mn1 Cl1 2_455 . 170.603(10) ?
Cl1 Mn1 Cl1 2_455 . 92.435(16) yes
Cl2 Mn1 Cl1 . 5_465 96.095(12) yes
Cl2 Mn1 Cl1 2_455 5_465 91.023(12) ?
Cl1 Mn1 Cl1 2_455 5_465 93.213(11) ?
Cl1 Mn1 Cl1 . 5_465 79.581(12) yes
Cl2 Mn1 Cl1 . 6_665 91.023(12) yes
Cl2 Mn1 Cl1 2_455 6_665 96.095(12) ?
Cl1 Mn1 Cl1 2_455 6_665 79.581(12) ?
Cl1 Mn1 Cl1 . 6_665 93.213(11) yes
Cl1 Mn1 Cl1 5_465 6_665 169.651(17) yes
Mn1 Cl1 Mn1 . 5_465 100.419(12) ?
C1 N1 C5 . . 122.34(12) ?
C1 N1 H1A . . 118.8 ?
C5 N1 H1A . . 118.8 ?
N1 C1 C2 . . 120.01(12) ?
N1 C1 H1B . . 120.0 ?
C2 C1 H1B . . 120.0 ?
C1 C2 C3 . . 119.71(12) ?
C1 C2 H2A . . 120.1 ?
C3 C2 H2A . . 120.1 ?
C2 C3 C4 . . 118.33(12) ?
C2 C3 C3 . 2_455 120.07(8) ?
C4 C3 C3 . 2_455 121.60(8) ?
C5 C4 C3 . . 119.77(12) ?
C5 C4 H4A . . 120.1 ?
C3 C4 H4A . . 120.1 ?
N1 C5 C4 . . 119.78(12) ?
N1 C5 H5A . . 120.1 ?
C4 C5 H5A . . 120.1 ?

loop_
_geom_bond_atom_site_label_1
_geom_bond_atom_site_label_2
_geom_bond_site_symmetry_2
_geom_bond_distance
_geom_bond_publ_flag
Mn1 Cl2 . 2.4935(4) yes
Mn1 Cl2 2_455 2.4935(4) ?
Mn1 Cl1 2_455 2.6018(4) ?
Mn1 Cl1 . 2.6018(4) yes
Mn1 Cl1 5_465 2.6579(3) yes
Mn1 Cl1 6_665 2.6579(3) ?
Cl1 Mn1 5_465 2.6579(3) ?
N1 C1 . 1.3363(18) ?
N1 C5 . 1.3410(18) ?
N1 H1A . 0.8600 ?
C1 C2 . 1.3765(19) ?
C1 H1B . 0.9300 ?
C2 C3 . 1.3935(17) ?
C2 H2A . 0.9300 ?
C3 C4 . 1.3981(17) ?
C3 C3 2_455 1.488(2) ?
C4 C5 . 1.3752(19) ?
C4 H4A . 0.9300 ?
C5 H5A . 0.9300 ?

loop_
_geom_hbond_atom_site_label_D
_geom_hbond_atom_site_label_H
_geom_hbond_atom_site_label_A
_geom_hbond_site_symmetry_A
_geom_hbond_distance_DH
_geom_hbond_distance_HA
_geom_hbond_distance_DA
_geom_hbond_angle_DHA
N1 H1A Cl2 4_345 0.86 2.54 3.2042(12) 134.5
N1 H1A Cl1 4_345 0.86 2.60 3.2468(12) 132.3
